data_4116960
loop_
_publ_author_name
'Robert Baumann'
'William M. Davis'
'Richard R. Schrock'

_publ_section_title
;
 Synthesis of Titanium and Zirconium Complexes That Contain the Tridentate
 Diamido Ligand, [((t-Bu-d6)N-o-C6H4)2O]2- ([NON]2-) and the Living
 Polymerization of 1-Hexene by Activated [NON]ZrMe2
;
_journal_name_full 'Journal of the American Chemical Society'
_journal_page_first 3830
_journal_page_last 3831
_journal_paper_doi 10.1021/ja963823q
_journal_volume 119
_journal_year 1997
_chemical_formula_sum 'C22 H32 N2 O Ti'
_chemical_formula_weight 388.40
_chemical_name_systematic
; 
 ? 
;
_space_group_IT_number 14
_symmetry_cell_setting monoclinic
_symmetry_space_group_name_Hall '-P 2ybc'
_symmetry_space_group_name_H-M 'P 1 21/c 1'
_atom_sites_solution_hydrogens geom
_atom_sites_solution_primary direct
_atom_sites_solution_secondary difmap
_audit_creation_method SHELXL
_cell_angle_alpha 90.00
_cell_angle_beta 102.04(3)
_cell_angle_gamma 90.00
_cell_formula_units_Z 4
_cell_length_a 14.376(4)
_cell_length_b 9.160(4)
_cell_length_c 16.456(7)
_cell_measurement_temperature 158(2)
_cell_volume 2119.3(14)
_computing_cell_refinement 'Siemens XSCANS'
_computing_data_collection 'Siemens XSCANS'
_computing_data_reduction 'Siemens SHELXTL'
_computing_molecular_graphics 'Siemens SHELXTL'
_computing_publication_material 'Siemens SHELXTL'
_computing_structure_refinement 'SHELXL-93 (Sheldrick, 1993)'
_computing_structure_solution 'SHELXS-86 (Sheldrick, 1990)'
_diffrn_ambient_temperature 158(2)
_diffrn_measurement_device 'Siemens P4'
_diffrn_measurement_method '\w scans'
_diffrn_radiation_monochromator graphite
_diffrn_radiation_source 'fine-focus sealed tube'
_diffrn_radiation_type MoK\a
_diffrn_radiation_wavelength 0.71073
_diffrn_reflns_av_R_equivalents 0.0576
_diffrn_reflns_av_sigmaI/netI 0.0618
_diffrn_reflns_limit_h_max 15
_diffrn_reflns_limit_h_min -13
_diffrn_reflns_limit_k_max 10
_diffrn_reflns_limit_k_min -8
_diffrn_reflns_limit_l_max 6
_diffrn_reflns_limit_l_min -18
_diffrn_reflns_number 3857
_diffrn_reflns_theta_max 23.26
_diffrn_reflns_theta_min 1.45
_exptl_absorpt_coefficient_mu 0.416
_exptl_absorpt_correction_type none
_exptl_crystal_density_diffrn 1.217
_exptl_crystal_F_000 832
_exptl_crystal_size_max 0.34
_exptl_crystal_size_mid 0.34
_exptl_crystal_size_min 0.20
_refine_diff_density_max 0.463
_refine_diff_density_min -0.369
_refine_diff_density_rms 0.081
_refine_ls_extinction_coef 0.0113(13)
_refine_ls_extinction_expression Fc^*^=kFc[1+0.001xFc^2^\l^3^/sin(2\q)]^-1/4^
_refine_ls_extinction_method SHELXL
_refine_ls_goodness_of_fit_all 1.182
_refine_ls_goodness_of_fit_obs 1.158
_refine_ls_matrix_type full
_refine_ls_number_parameters 236
_refine_ls_number_reflns 2632
_refine_ls_number_restraints 0
_refine_ls_restrained_S_all 1.182
_refine_ls_restrained_S_obs 1.158
_refine_ls_R_factor_all 0.0886
_refine_ls_R_factor_obs 0.0682
_refine_ls_shift/esd_max 0.000
_refine_ls_shift/esd_mean 0.000
_refine_ls_structure_factor_coef Fsqd
_refine_ls_weighting_details 'w=1/[\s^2^(Fo^2^)+(0.0430P)^2^+7.6274P] where P=(Fo^2^+2Fc^2^)/3'
_refine_ls_weighting_scheme calc
_refine_ls_wR_factor_all 0.1688
_refine_ls_wR_factor_obs 0.1482
_reflns_number_observed 2153
_reflns_number_total 2632
_reflns_observed_criterion >2sigma(I)
_cod_data_source_file ja963823q_1.cif
_cod_data_source_block C22H32N2OTi
_cod_depositor_comments
;
The following automatic conversions were performed:

'_refine_ls_weighting_scheme' value 'calc
w=1/[\s^2^(Fo^2^)+(0.0430P)^2^+7.6274P] where P=(Fo^2^+2Fc^2^)/3' was
changed to 'calc'. New tag '_refine_ls_weighting_details' was
created. The value of the new tag was set to
'w=1/[\s^2^(Fo^2^)+(0.0430P)^2^+7.6274P] where P=(Fo^2^+2Fc^2^)/3'.

Automatic conversion script
Id: cif_fix_values 3143 2015-03-26 13:38:13Z robertas 
;
_cod_original_cell_volume 2119.4(14)
_cod_database_code 4116960

loop_
_symmetry_equiv_pos_as_xyz
'x, y, z'
'-x, y+1/2, -z+1/2'
'-x, -y, -z'
'x, -y-1/2, z-1/2'

loop_
_atom_site_aniso_label
_atom_site_aniso_U_11
_atom_site_aniso_U_22
_atom_site_aniso_U_33
_atom_site_aniso_U_23
_atom_site_aniso_U_13
_atom_site_aniso_U_12
Ti1 0.0220(6) 0.0205(5) 0.0248(7) 0.0007(4) 0.0056(5) 0.0000(4)
O 0.023(2) 0.025(2) 0.028(2) 0.000(2) -0.001(2) -0.002(2)
N1 0.027(3) 0.019(2) 0.029(3) 0.001(2) 0.006(2) 0.000(2)
N2 0.021(3) 0.025(2) 0.023(3) 0.001(2) 0.004(2) 0.003(2)
C1 0.051(4) 0.029(3) 0.031(4) -0.001(3) 0.014(4) 0.003(3)
C2 0.030(4) 0.036(3) 0.046(4) 0.002(3) 0.007(3) 0.002(3)
C11 0.019(3) 0.023(3) 0.026(3) -0.007(2) 0.000(3) -0.008(2)
C12 0.017(3) 0.025(3) 0.029(4) -0.007(2) 0.000(3) -0.005(2)
C13 0.018(3) 0.023(3) 0.052(4) -0.003(3) 0.007(3) 0.002(2)
C14 0.033(4) 0.045(4) 0.048(4) -0.022(3) 0.022(4) -0.012(3)
C14 0.027(4) 0.032(4) 0.067(5) -0.017(3) 0.014(4) -0.001(3)
C16 0.028(4) 0.039(4) 0.030(4) -0.006(3) 0.010(3) -0.004(3)
C17 0.028(4) 0.029(3) 0.024(4) 0.002(2) 0.004(3) -0.009(3)
C18 0.063(5) 0.038(4) 0.030(4) 0.009(3) 0.004(4) 0.006(3)
C19 0.037(4) 0.028(3) 0.052(4) -0.009(3) 0.017(4) -0.015(3)
C21 0.024(4) 0.022(3) 0.019(3) -0.001(2) 0.001(3) 0.004(2)
C22 0.027(3) 0.026(3) 0.032(4) 0.000(3) 0.007(3) -0.001(3)
C23 0.039(4) 0.029(3) 0.038(4) 0.001(3) 0.017(4) -0.002(3)
C24 0.052(5) 0.026(3) 0.033(4) 0.008(3) 0.010(4) 0.013(3)
C25 0.033(4) 0.027(3) 0.025(4) 0.000(3) -0.006(3) 0.004(3)
C26 0.029(4) 0.019(3) 0.023(4) 0.000(2) 0.005(3) 0.005(2)
C27 0.018(3) 0.032(3) 0.028(4) -0.006(3) -0.003(3) 0.002(2)
C28 0.022(4) 0.044(4) 0.046(4) -0.006(3) -0.006(3) -0.001(3)
C29 0.031(4) 0.043(4) 0.033(4) 0.003(3) -0.001(3) -0.003(3)
C110 0.033(4) 0.023(3) 0.045(4) -0.001(3) 0.016(3) -0.003(2)
C210 0.047(4) 0.031(3) 0.034(4) -0.008(3) 0.004(3) 0.004(3)

loop_
_atom_site_label
_atom_site_type_symbol
_atom_site_fract_x
_atom_site_fract_y
_atom_site_fract_z
_atom_site_U_iso_or_equiv
_atom_site_thermal_displace_type
_atom_site_occupancy
_atom_site_calc_flag
_atom_site_refinement_flags
Ti1 Ti 0.70360(7) 0.21108(10) 0.45298(6) 0.0223(4) Uani 1 d .
O O 0.8354(3) 0.0511(4) 0.5032(2) 0.0265(9) Uani 1 d .
N1 N 0.8040(3) 0.2705(5) 0.3971(3) 0.0247(11) Uani 1 d .
N2 N 0.6572(3) 0.0153(5) 0.4248(3) 0.0230(11) Uani 1 d .
C1 C 0.7283(5) 0.2603(6) 0.5801(4) 0.036(2) Uani 1 d .
H1A H 0.7515(5) 0.3608(6) 0.5891(4) 0.055 Uiso 1 calc R
H1B H 0.7760(5) 0.1931(6) 0.6108(4) 0.055 Uiso 1 calc R
H1C H 0.6689(5) 0.2501(6) 0.5999(4) 0.055 Uiso 1 calc R
C2 C 0.5841(4) 0.3499(7) 0.4175(4) 0.037(2) Uani 1 d .
H2A H 0.6034(4) 0.4513(7) 0.4304(4) 0.056 Uiso 1 calc R
H2B H 0.5351(4) 0.3225(7) 0.4481(4) 0.056 Uiso 1 calc R
H2C H 0.5586(4) 0.3401(7) 0.3577(4) 0.056 Uiso 1 calc R
C11 C 0.8535(4) 0.1490(6) 0.3742(3) 0.0232(13) Uani 1 d .
C12 C 0.8684(4) 0.0304(6) 0.4289(3) 0.0244(13) Uani 1 d .
C13 C 0.9174(4) -0.0934(6) 0.4160(4) 0.0312(15) Uani 1 d .
H13A H 0.9287(4) -0.1691(6) 0.4563(4) 0.037 Uiso 1 calc R
C14 C 0.9328(4) 0.0072(7) 0.2853(4) 0.040(2) Uani 1 d .
H14A H 0.9541(4) -0.0018(7) 0.2346(4) 0.048 Uiso 1 calc R
C14 C 0.9499(4) -0.1053(7) 0.3427(4) 0.041(2) Uani 1 d .
H14B H 0.9836(4) -0.1899(7) 0.3318(4) 0.050 Uiso 1 calc R
C16 C 0.8853(4) 0.1327(6) 0.3005(4) 0.0318(15) Uani 1 d .
H16A H 0.8744(4) 0.2084(6) 0.2601(4) 0.038 Uiso 1 calc R
C17 C 0.8346(4) 0.4218(6) 0.3816(3) 0.0271(14) Uani 1 d .
C18 C 0.7881(5) 0.4758(7) 0.2950(4) 0.044(2) Uani 1 d .
H18A H 0.8070(5) 0.4127(7) 0.2532(4) 0.067 Uiso 1 calc R
H18B H 0.8086(5) 0.5761(7) 0.2878(4) 0.067 Uiso 1 calc R
H18C H 0.7188(5) 0.4733(7) 0.2885(4) 0.067 Uiso 1 calc R
C19 C 0.9433(4) 0.4292(6) 0.3946(4) 0.038(2) Uani 1 d .
H19A H 0.9646(4) 0.3668(6) 0.3536(4) 0.057 Uiso 1 calc R
H19B H 0.9720(4) 0.3953(6) 0.4507(4) 0.057 Uiso 1 calc R
H19C H 0.9629(4) 0.5302(6) 0.3877(4) 0.057 Uiso 1 calc R
C21 C 0.6926(4) -0.0874(6) 0.4880(3) 0.0222(13) Uani 1 d .
C22 C 0.6427(4) -0.1994(6) 0.5174(4) 0.0284(14) Uani 1 d .
H22A H 0.5779(4) -0.2160(6) 0.4921(4) 0.034 Uiso 1 calc R
C23 C 0.6862(5) -0.2866(6) 0.5828(4) 0.034(2) Uani 1 d .
H23A H 0.6509(5) -0.3633(6) 0.6010(4) 0.041 Uiso 1 calc R
C24 C 0.7795(5) -0.2652(6) 0.6224(4) 0.037(2) Uani 1 d .
H24A H 0.8082(5) -0.3257(6) 0.6676(4) 0.044 Uiso 1 calc R
C25 C 0.8307(4) -0.1539(6) 0.5951(4) 0.0302(15) Uani 1 d .
H25A H 0.8950(4) -0.1365(6) 0.6216(4) 0.036 Uiso 1 calc R
C26 C 0.7873(4) -0.0694(5) 0.5293(3) 0.0240(14) Uani 1 d .
C27 C 0.5964(4) -0.0377(6) 0.3443(4) 0.0275(14) Uani 1 d .
C28 C 0.4915(4) -0.0470(7) 0.3503(4) 0.039(2) Uani 1 d .
H28A H 0.4846(4) -0.1175(7) 0.3934(4) 0.059 Uiso 1 calc R
H28B H 0.4533(4) -0.0787(7) 0.2967(4) 0.059 Uiso 1 calc R
H28C H 0.4697(4) 0.0492(7) 0.3645(4) 0.059 Uiso 1 calc R
C29 C 0.6074(4) 0.0719(7) 0.2772(4) 0.037(2) Uani 1 d .
H29A H 0.6745(4) 0.0777(7) 0.2735(4) 0.055 Uiso 1 calc R
H29B H 0.5856(4) 0.1682(7) 0.2914(4) 0.055 Uiso 1 calc R
H29C H 0.5692(4) 0.0403(7) 0.2236(4) 0.055 Uiso 1 calc R
C110 C 0.8050(4) 0.5202(6) 0.4464(4) 0.0324(15) Uani 1 d .
H11A H 0.8348(4) 0.4857(6) 0.5021(4) 0.049 Uiso 1 calc R
H11B H 0.7357(4) 0.5177(6) 0.4397(4) 0.049 Uiso 1 calc R
H11C H 0.8255(4) 0.6205(6) 0.4391(4) 0.049 Uiso 1 calc R
C210 C 0.6316(5) -0.1862(6) 0.3200(4) 0.038(2) Uani 1 d .
H21A H 0.6253(5) -0.2588(6) 0.3622(4) 0.057 Uiso 1 calc R
H21B H 0.6986(5) -0.1783(6) 0.3162(4) 0.057 Uiso 1 calc R
H21C H 0.5935(5) -0.2163(6) 0.2661(4) 0.057 Uiso 1 calc R

loop_
_atom_type_symbol
_atom_type_description
_atom_type_scat_dispersion_real
_atom_type_scat_dispersion_imag
_atom_type_scat_source
C C 0.0033 0.0016 'International Tables Vol C Tables 4.2.6.8 and 6.1.1.4'
H H 0.0000 0.0000 'International Tables Vol C Tables 4.2.6.8 and 6.1.1.4'
N N 0.0061 0.0033 'International Tables Vol C Tables 4.2.6.8 and 6.1.1.4'
O O 0.0106 0.0060 'International Tables Vol C Tables 4.2.6.8 and 6.1.1.4'
Ti Ti 0.2776 0.4457 'International Tables Vol C Tables 4.2.6.8 and 6.1.1.4'

loop_
_geom_angle_atom_site_label_1
_geom_angle_atom_site_label_2
_geom_angle_atom_site_label_3
_geom_angle
N2 Ti1 N1 113.5(2)
N2 Ti1 C1 114.6(2)
N1 Ti1 C1 115.1(2)
N2 Ti1 C2 105.7(2)
N1 Ti1 C2 110.0(2)
C1 Ti1 C2 96.0(2)
N2 Ti1 O 74.0(2)
N1 Ti1 O 73.9(2)
C1 Ti1 O 80.2(2)
C2 Ti1 O 175.6(2)
C12 O C26 115.5(4)
C12 O Ti1 99.6(3)
C26 O Ti1 100.4(3)
C11 N1 C17 120.2(4)
C11 N1 Ti1 111.7(3)
C17 N1 Ti1 128.0(3)
C21 N2 C27 119.0(4)
C21 N2 Ti1 112.8(4)
C27 N2 Ti1 128.0(3)
C16 C11 C12 116.4(5)
C16 C11 N1 126.3(5)
C12 C11 N1 117.3(5)
C13 C12 C11 123.8(5)
C13 C12 O 121.3(5)
C11 C12 O 114.7(4)
C12 C13 C14 118.4(6)
C14 C14 C16 121.3(5)
C14 C14 C13 119.4(6)
C14 C16 C11 120.6(6)
N1 C17 C110 107.1(4)
N1 C17 C18 112.0(5)
C110 C17 C18 109.3(5)
N1 C17 C19 110.2(5)
C110 C17 C19 107.5(5)
C18 C17 C19 110.6(5)
C22 C21 C26 115.9(5)
C22 C21 N2 127.7(5)
C26 C21 N2 116.3(5)
C23 C22 C21 121.0(6)
C24 C23 C22 121.6(6)
C23 C24 C25 118.9(6)
C26 C25 C24 119.1(6)
C25 C26 C21 123.6(5)
C25 C26 O 120.6(5)
C21 C26 O 115.6(5)
N2 C27 C29 107.2(4)
N2 C27 C28 111.1(4)
C29 C27 C28 109.6(5)
N2 C27 C210 110.6(5)
C29 C27 C210 107.8(5)
C28 C27 C210 110.5(5)

loop_
_geom_bond_atom_site_label_1
_geom_bond_atom_site_label_2
_geom_bond_distance
Ti1 N2 1.936(4)
Ti1 N1 1.944(4)
Ti1 C1 2.097(6)
Ti1 C2 2.119(6)
Ti1 O 2.402(4)
O C12 1.414(6)
O C26 1.415(6)
N1 C11 1.414(7)
N1 C17 1.493(7)
N2 C21 1.415(7)
N2 C27 1.508(7)
C11 C16 1.392(7)
C11 C12 1.398(8)
C12 C13 1.375(8)
C13 C14 1.386(8)
C14 C14 1.384(9)
C14 C16 1.387(8)
C17 C110 1.523(8)
C17 C18 1.524(8)
C17 C19 1.534(8)
C21 C22 1.395(7)
C21 C26 1.399(8)
C22 C23 1.381(8)
C23 C24 1.376(9)
C24 C25 1.386(8)
C25 C26 1.372(8)
C27 C29 1.525(8)
C27 C28 1.533(8)
C27 C210 1.533(8)

loop_
_cod_related_entry_id
_cod_related_entry_database
_cod_related_entry_code
1 ChemSpider 30660580
